data_7110520
loop_
_publ_author_name
'Griesbeck, Axel G.'
'Heckroth, Heike'
'Lex, Johann'

_publ_section_title
;
 Stereoselective Yang cyclizations of \a-amido ketones
;
_journal_issue 12
_journal_name_full 'Chemical Communications'
_journal_page_first 1109
_journal_paper_doi 10.1039/a901723b
_journal_year 1999
_chemical_formula_moiety 'C14 H19 N O2'
_chemical_formula_sum 'C14 H19 N O2'
_chemical_formula_weight 233.30
_chemical_name_systematic
;
 ?
;
_space_group_IT_number 14
_symmetry_cell_setting monoclinic
_symmetry_space_group_name_Hall '-P 2ybc'
_symmetry_space_group_name_H-M 'P 1 21/c 1'
_atom_sites_solution_hydrogens geom
_atom_sites_solution_primary direct
_atom_sites_solution_secondary difmap
_audit_creation_method SHELXL
_cell_angle_alpha 90.00
_cell_angle_beta 102.67(2)
_cell_angle_gamma 90.00
_cell_formula_units_Z 4
_cell_length_a 7.459(1)
_cell_length_b 11.632(2)
_cell_length_c 15.652(3)
_cell_measurement_temperature 293(2)
_cell_volume 1324.9(4)
_computing_cell_refinement 'nonius denzo'
_computing_data_collection 'nonius collect'
_computing_data_reduction 'nonius denzo'
_computing_molecular_graphics xtal
_computing_structure_refinement 'SHELXL-93 (Sheldrick, 1993)'
_computing_structure_solution 'SHELXS-86 (Sheldrick, 1990)'
_diffrn_ambient_temperature 293(2)
_diffrn_measurement_device 'nonius kappa-ccd diffractometer'
_diffrn_radiation_monochromator graphite
_diffrn_radiation_source 'fine-focus sealed tube'
_diffrn_radiation_type MoKa
_diffrn_radiation_wavelength 0.71069
_diffrn_reflns_av_R_equivalents 0.0000
_diffrn_reflns_av_sigmaI/netI 0.0612
_diffrn_reflns_limit_h_max 8
_diffrn_reflns_limit_h_min 0
_diffrn_reflns_limit_k_max 13
_diffrn_reflns_limit_k_min 0
_diffrn_reflns_limit_l_max 18
_diffrn_reflns_limit_l_min -18
_diffrn_reflns_number 2478
_diffrn_reflns_theta_max 24.97
_diffrn_reflns_theta_min 2.20
_exptl_absorpt_coefficient_mu 0.078
_exptl_absorpt_correction_type none
_exptl_crystal_colour colourless
_exptl_crystal_density_diffrn 1.170
_exptl_crystal_description prism
_exptl_crystal_F_000 504
_exptl_crystal_size_max 0.40
_exptl_crystal_size_mid 0.25
_exptl_crystal_size_min 0.20
_refine_diff_density_max .181
_refine_diff_density_min -.184
_refine_diff_density_rms .043
_refine_ls_extinction_method none
_refine_ls_goodness_of_fit_all 1.111
_refine_ls_goodness_of_fit_obs 1.183
_refine_ls_hydrogen_treatment refall
_refine_ls_matrix_type full
_refine_ls_number_parameters 231
_refine_ls_number_reflns 2196
_refine_ls_number_restraints 0
_refine_ls_restrained_S_all 1.171
_refine_ls_restrained_S_obs 1.183
_refine_ls_R_factor_all 0.1410
_refine_ls_R_factor_obs 0.0638
_refine_ls_shift/esd_max 0.537
_refine_ls_shift/esd_mean 0.059
_refine_ls_structure_factor_coef Fsqd
_refine_ls_weighting_details 'w=1/[s^2^(Fo^2^)+( 0.0467P)^2^+0.5079P] where P=(Fo^2^+2Fc^2^)/3'
_refine_ls_weighting_scheme calc
_refine_ls_wR_factor_all 0.1719
_refine_ls_wR_factor_obs 0.1189
_reflns_number_observed 1202
_reflns_number_total 2331
_reflns_observed_criterion 2sigma(I)
_cod_data_source_file 901723bsup1.cif
_cod_data_source_block 2c
_cod_depositor_comments
;
The following automatic conversions were performed:

'_refine_ls_weighting_scheme' value 'calc w=1/[s^2^(Fo^2^)+(
0.0467P)^2^+0.5079P] where P=(Fo^2^+2Fc^2^)/3' was changed to 'calc'.
New tag '_refine_ls_weighting_details' was created. The value of the
new tag was set to 'w=1/[s^2^(Fo^2^)+( 0.0467P)^2^+0.5079P] where
P=(Fo^2^+2Fc^2^)/3'.

Automatic conversion script
Id: cif_fix_values 3143 2015-03-26 13:38:13Z robertas 
;
_cod_original_sg_symbol_H-M 'P 21/c'
_cod_database_code 7110520

loop_
_symmetry_equiv_pos_as_xyz
'x, y, z'
'-x, y+1/2, -z+1/2'
'-x, -y, -z'
'x, -y-1/2, z-1/2'

loop_
_atom_site_aniso_label
_atom_site_aniso_U_11
_atom_site_aniso_U_22
_atom_site_aniso_U_33
_atom_site_aniso_U_23
_atom_site_aniso_U_13
_atom_site_aniso_U_12
C1 0.036(2) 0.036(2) 0.076(3) -0.004(2) 0.018(2) -0.004(2)
C2 0.067(3) 0.063(3) 0.078(3) -0.003(2) 0.026(2) -0.019(2)
C3 0.079(3) 0.060(3) 0.074(3) -0.001(3) 0.012(2) -0.015(2)
C4 0.109(5) 0.087(4) 0.112(5) 0.030(4) -0.036(4) -0.008(4)
C5 0.038(2) 0.040(2) 0.074(3) -0.012(2) 0.016(2) -0.001(2)
N6 0.031(2) 0.044(2) 0.090(3) -0.006(2) 0.016(2) -0.0022(14)
C7 0.035(2) 0.055(2) 0.067(3) -0.004(2) 0.012(2) -0.005(2)
O8 0.0386(14) 0.075(2) 0.121(2) -0.020(2) 0.0284(15) 0.0012(14)
O9 0.0383(14) 0.055(2) 0.102(2) -0.024(2) 0.0250(14) -0.0046(12)
C10 0.029(2) 0.042(2) 0.071(3) -0.001(2) 0.013(2) -0.007(2)
C11 0.045(2) 0.039(2) 0.074(3) 0.001(2) 0.019(2) 0.001(2)
C12 0.055(2) 0.048(2) 0.073(3) -0.008(2) 0.026(2) -0.003(2)
C13 0.046(2) 0.063(3) 0.069(3) 0.003(2) 0.015(2) -0.009(2)
C14 0.075(4) 0.113(5) 0.073(4) -0.008(3) 0.019(3) -0.003(4)
C15 0.045(2) 0.061(3) 0.073(3) 0.009(3) 0.007(2) 0.007(2)
C16 0.048(2) 0.046(2) 0.084(3) 0.002(2) 0.017(2) 0.005(2)
C17 0.046(3) 0.064(3) 0.109(4) 0.001(3) 0.023(3) -0.016(2)

loop_
_atom_site_label
_atom_site_type_symbol
_atom_site_fract_x
_atom_site_fract_y
_atom_site_fract_z
_atom_site_U_iso_or_equiv
_atom_site_thermal_displace_type
_atom_site_occupancy
_atom_site_calc_flag
C1 C 0.0124(4) 0.0025(3) 0.2124(2) 0.0486(9) Uani 1 d
C2 C 0.0134(6) 0.0975(4) 0.1434(3) 0.0677(12) Uani 1 d
C3 C -0.1744(6) 0.0529(4) 0.0904(3) 0.0716(12) Uani 1 d
C4 C -0.3187(11) 0.1397(6) 0.0493(6) 0.112(2) Uani 1 d
C5 C -0.1969(4) -0.0068(3) 0.1756(3) 0.0501(10) Uani 1 d
N6 N -0.2734(4) -0.1206(3) 0.1735(2) 0.0545(9) Uani 1 d
C7 C -0.4424(5) -0.1446(3) 0.1829(2) 0.0522(10) Uani 1 d
O8 O -0.5481(3) -0.0668(2) 0.1928(2) 0.0767(9) Uani 1 d
O9 O 0.0906(4) -0.1002(2) 0.1878(2) 0.0637(8) Uani 1 d
C10 C 0.0799(4) 0.0302(3) 0.3077(3) 0.0469(9) Uani 1 d
C11 C 0.0202(5) 0.1292(3) 0.3434(3) 0.0517(10) Uani 1 d
C12 C 0.0799(5) 0.1552(3) 0.4313(3) 0.0565(10) Uani 1 d
C13 C 0.2006(5) 0.0825(4) 0.4876(3) 0.0591(11) Uani 1 d
C14 C 0.2660(9) 0.1126(7) 0.5828(4) 0.086(2) Uani 1 d
C15 C 0.2565(5) -0.0149(4) 0.4511(3) 0.0606(12) Uani 1 d
C16 C 0.1993(5) -0.0411(4) 0.3641(3) 0.0591(11) Uani 1 d
C17 C -0.4926(7) -0.2696(4) 0.1823(5) 0.0722(14) Uani 1 d
H2A H -0.0084(46) 0.1773(32) 0.1695(23) 0.064(11) Uiso 1 d
H2B H 0.1132(56) 0.0993(37) 0.1164(26) 0.089(15) Uiso 1 d
H3 H -0.1515(47) -0.0064(32) 0.0448(24) 0.066(11) Uiso 1 d
H4A H -0.4379(68) 0.1067(42) 0.0280(31) 0.107(18) Uiso 1 d
H4B H -0.2942(104) 0.1748(67) 0.0027(51) 0.212(39) Uiso 1 d
H4C H -0.3477(91) 0.1918(65) 0.1052(48) 0.198(35) Uiso 1 d
H5 H -0.2614(33) 0.0434(22) 0.2060(16) 0.021(7) Uiso 1 d
HN6 H -0.2007(49) -0.1782(33) 0.1673(23) 0.063(12) Uiso 1 d
HO9 H 0.2120(70) -0.0909(42) 0.1911(29) 0.117(18) Uiso 1 d
H11 H -0.0628(47) 0.1858(32) 0.3040(23) 0.071(12) Uiso 1 d
H12 H 0.0407(35) 0.2202(24) 0.4587(17) 0.026(8) Uiso 1 d
H14A H 0.1792(92) 0.1265(64) 0.6081(43) 0.181(32) Uiso 1 d
H14B H 0.3330(80) 0.1852(51) 0.5868(36) 0.134(24) Uiso 1 d
H14C H 0.3587(76) 0.0738(48) 0.6101(35) 0.122(24) Uiso 1 d
H15 H 0.3276(46) -0.0559(28) 0.4866(22) 0.047(11) Uiso 1 d
H16 H 0.2468(50) -0.1154(35) 0.3375(23) 0.078(12) Uiso 1 d
H17A H -0.6159(68) -0.2788(39) 0.1600(29) 0.103(16) Uiso 1 d
H17B H -0.4935(75) -0.2908(48) 0.2401(40) 0.139(24) Uiso 1 d
H17C H -0.4216(83) -0.3164(52) 0.1563(38) 0.153(25) Uiso 1 d

loop_
_atom_type_symbol
_atom_type_description
_atom_type_scat_dispersion_real
_atom_type_scat_dispersion_imag
_atom_type_scat_source
C C .0033 .0016 'International Tables Vol C Tables 4.2.6.8 and 6.1.1.4'
H H .0000 .0000 'International Tables Vol C Tables 4.2.6.8 and 6.1.1.4'
N N .0061 .0033 'International Tables Vol C Tables 4.2.6.8 and 6.1.1.4'
O O .0106 .0060 'International Tables Vol C Tables 4.2.6.8 and 6.1.1.4'

loop_
_geom_angle_atom_site_label_1
_geom_angle_atom_site_label_2
_geom_angle_atom_site_label_3
_geom_angle
O9 C1 C10 112.5(3)
O9 C1 C5 106.4(3)
C10 C1 C5 118.5(3)
O9 C1 C2 110.2(3)
C10 C1 C2 119.3(3)
C5 C1 C2 87.1(3)
C3 C2 C1 89.5(3)
C4 C3 C2 118.6(4)
C4 C3 C5 117.8(5)
C2 C3 C5 86.9(3)
N6 C5 C1 115.8(3)
N6 C5 C3 120.8(3)
C1 C5 C3 89.9(3)
C7 N6 C5 124.8(3)
O8 C7 N6 120.5(3)
O8 C7 C17 123.1(4)
N6 C7 C17 116.3(4)
C16 C10 C11 117.2(4)
C16 C10 C1 122.3(3)
C11 C10 C1 120.6(3)
C10 C11 C12 121.2(4)
C11 C12 C13 121.1(4)
C15 C13 C12 116.7(4)
C15 C13 C14 122.8(5)
C12 C13 C14 120.5(5)
C13 C15 C16 122.7(4)
C10 C16 C15 121.2(4)

loop_
_geom_bond_atom_site_label_1
_geom_bond_atom_site_label_2
_geom_bond_distance
C1 O9 1.420(4)
C1 C10 1.501(5)
C1 C5 1.544(4)
C1 C2 1.547(5)
C2 C3 1.552(6)
C3 C4 1.513(7)
C3 C5 1.544(5)
C5 N6 1.439(4)
N6 C7 1.331(4)
C7 O8 1.231(4)
C7 C17 1.501(6)
C10 C16 1.384(5)
C10 C11 1.394(5)
C11 C12 1.382(5)
C12 C13 1.398(5)
C13 C15 1.374(5)
C13 C14 1.504(7)
C15 C16 1.369(6)

loop_
_geom_torsion_atom_site_label_1
_geom_torsion_atom_site_label_2
_geom_torsion_atom_site_label_3
_geom_torsion_atom_site_label_4
_geom_torsion
O9 C1 C2 C3 87.1(4)
C10 C1 C2 C3 -140.5(3)
C5 C1 C2 C3 -19.2(3)
C1 C2 C3 C4 139.3(6)
C1 C2 C3 C5 19.2(3)
O9 C1 C5 N6 33.7(4)
C10 C1 C5 N6 -94.1(4)
C2 C1 C5 N6 143.9(4)
O9 C1 C5 C3 -90.9(3)
C10 C1 C5 C3 141.3(3)
C2 C1 C5 C3 19.3(3)
C4 C3 C5 N6 99.5(5)
C2 C3 C5 N6 -139.7(4)
C4 C3 C5 C1 -140.1(4)
C2 C3 C5 C1 -19.3(3)
C1 C5 N6 C7 148.3(3)
C3 C5 N6 C7 -105.0(4)
C5 N6 C7 O8 1.4(6)
C5 N6 C7 C17 -177.6(4)
O9 C1 C10 C16 -2.5(4)
C5 C1 C10 C16 122.4(4)
C2 C1 C10 C16 -133.9(4)
O9 C1 C10 C11 178.9(3)
C5 C1 C10 C11 -56.2(4)
C2 C1 C10 C11 47.5(4)
C16 C10 C11 C12 0.7(5)
C1 C10 C11 C12 179.4(3)
C10 C11 C12 C13 -0.7(5)
C11 C12 C13 C15 0.2(5)
C11 C12 C13 C14 179.3(4)
C12 C13 C15 C16 0.3(6)
C14 C13 C15 C16 -178.8(4)
C11 C10 C16 C15 -0.2(5)
C1 C10 C16 C15 -178.9(3)
C13 C15 C16 C10 -0.3(6)
